data_7225909
loop_
_publ_author_name
'Campos, Antonio'
'Oxtoby, Neil'
'Galindo, Sergi'
'Pfattner, Raphael'
'Veciana, Jaume'
'Bromley, Stefan T.'
'Rovira, Concepci\'o'
'Mas-Torrent, Marta'

_publ_section_title
;
 Structural and electronic characterisation of \p-extended
 tetrathiafulvalene derivatives as active components in field-effect
 transistors.
;
_journal_issue 33
_journal_name_full CrystEngComm
_journal_page_first 6149
_journal_page_last 6152
_journal_paper_doi 10.1039/c6ce01200k
_journal_volume 18
_journal_year 2016
_chemical_formula_moiety 'C22 H12 S4'
_chemical_formula_sum 'C22 H12 S4'
_chemical_formula_weight 404.56
_chemical_name_common BN-TTF
_chemical_name_systematic 'bis(naphtho[1,2-d])tetrathiafulvalene '
_space_group_crystal_system triclinic
_space_group_IT_number 2
_space_group_name_Hall '-P 1'
_space_group_name_H-M_alt 'P -1'
_symmetry_space_group_name_Hall '-P 1'
_symmetry_space_group_name_H-M 'P -1'
_atom_sites_solution_hydrogens difmap
_audit_creation_method SHELXL-2013
_audit_update_record
;
2016-05-24 deposited with the CCDC.
2016-07-12 downloaded from the CCDC.
;
_cell_angle_alpha 83.267(6)
_cell_angle_beta 89.379(6)
_cell_angle_gamma 80.859(6)
_cell_formula_units_Z 1
_cell_length_a 3.9274(14)
_cell_length_b 7.167(3)
_cell_length_c 15.716(6)
_cell_measurement_reflns_used 1732
_cell_measurement_temperature 300(2)
_cell_measurement_theta_max 28.25
_cell_measurement_theta_min 2.61
_cell_volume 433.7(3)
_computing_cell_refinement 'BRUKER SMART'
_computing_data_collection 'BRUKER SMART'
_computing_data_reduction 'BRUKER SAINT+'
_computing_molecular_graphics SHELXTL
_computing_publication_material SHELXTL
_computing_structure_refinement 'SHELXL-2013 (Sheldrick, 2013)'
_computing_structure_solution SHELXTL
_diffrn_ambient_temperature 300(2)
_diffrn_measured_fraction_theta_full 0.990
_diffrn_measured_fraction_theta_max 0.946
_diffrn_measurement_device_type 'CCD area detector'
_diffrn_measurement_method 'phi and omega scans'
_diffrn_radiation_monochromator graphite
_diffrn_radiation_source 'fine-focus sealed tube'
_diffrn_radiation_type MoK\a
_diffrn_radiation_wavelength 0.71073
_diffrn_reflns_av_R_equivalents 0.0614
_diffrn_reflns_av_unetI/netI 0.0913
_diffrn_reflns_Laue_measured_fraction_full 0.990
_diffrn_reflns_Laue_measured_fraction_max 0.946
_diffrn_reflns_limit_h_max 5
_diffrn_reflns_limit_h_min -5
_diffrn_reflns_limit_k_max 9
_diffrn_reflns_limit_k_min -9
_diffrn_reflns_limit_l_max 20
_diffrn_reflns_limit_l_min -20
_diffrn_reflns_number 6365
_diffrn_reflns_point_group_measured_fraction_full 0.990
_diffrn_reflns_point_group_measured_fraction_max 0.946
_diffrn_reflns_theta_full 25.242
_diffrn_reflns_theta_max 28.254
_diffrn_reflns_theta_min 2.610
_exptl_absorpt_coefficient_mu 0.551
_exptl_absorpt_correction_T_max 1.0
_exptl_absorpt_correction_T_min 0.8965
_exptl_absorpt_correction_type empirical
_exptl_absorpt_process_details 'SADABS v2.10 BRUKER 2001'
_exptl_crystal_colour yellow
_exptl_crystal_density_diffrn 1.549
_exptl_crystal_description needle
_exptl_crystal_F_000 208
_exptl_crystal_recrystallization_method 'Re-crystallisation from solvent'
_exptl_crystal_size_max 0.1
_exptl_crystal_size_mid 0.05
_exptl_crystal_size_min 0.05
_refine_diff_density_max 0.379
_refine_diff_density_min -0.285
_refine_diff_density_rms 0.069
_refine_ls_extinction_method none
_refine_ls_goodness_of_fit_ref 0.968
_refine_ls_hydrogen_treatment refall
_refine_ls_matrix_type full
_refine_ls_number_parameters 142
_refine_ls_number_reflns 2036
_refine_ls_number_restraints 0
_refine_ls_restrained_S_all 0.968
_refine_ls_R_factor_all 0.1119
_refine_ls_R_factor_gt 0.0492
_refine_ls_shift/su_max 0.000
_refine_ls_shift/su_mean 0.000
_refine_ls_structure_factor_coef Fsqd
_refine_ls_weighting_details 'w=1/[\s^2^(Fo^2^)+(0.0514P)^2^] where P=(Fo^2^+2Fc^2^)/3'
_refine_ls_weighting_scheme calc
_refine_ls_wR_factor_gt 0.0980
_refine_ls_wR_factor_ref 0.1131
_reflns_Friedel_coverage 0.000
_reflns_number_gt 1145
_reflns_number_total 2036
_reflns_threshold_expression 'I > 2\s(I)'
_cod_data_source_file c6ce01200k2.cif
_cod_data_source_block no047g
_cod_depositor_comments
;Adding full bibliography for 7225908--7225909.cif.

 Adding full bibliography for 7225908--7225909.cif.
;
_cod_database_code 7225909
_shelx_space_group_comment
;
The symmetry employed for this shelxl refinement is uniquely defined
by the following loop, which should always be used as a source of
symmetry information in preference to the above space-group names.
They are only intended as comments.
;
_shelxl_version_number 2013-3
_solvent_exptl_crystal_recrystallization_method 'diffusion of diethyl ether into a solution of chlorobenzene'

loop_
_space_group_symop_operation_xyz
'x, y, z'
'-x, -y, -z'

loop_
_atom_site_label
_atom_site_type_symbol
_atom_site_fract_x
_atom_site_fract_y
_atom_site_fract_z
_atom_site_U_iso_or_equiv
_atom_site_adp_type
_atom_site_occupancy
_atom_site_site_symmetry_order
_atom_site_calc_flag
C1 C 0.0865(7) 0.4473(4) 0.03398(17) 0.0309(7) Uani 1 1 d
C2 C 0.4088(7) 0.1770(4) 0.14109(18) 0.0324(7) Uani 1 1 d
C3 C 0.5762(8) 0.0003(5) 0.1808(2) 0.0436(9) Uani 1 1 d
H3A H 0.564(8) -0.106(5) 0.154(2) 0.064(11) Uiso 1 1 d
C4 C 0.7133(9) -0.0098(5) 0.2608(2) 0.0484(9) Uani 1 1 d
H4A H 0.824(8) -0.141(5) 0.285(2) 0.058(10) Uiso 1 1 d
C5 C 0.6954(8) 0.1532(5) 0.3041(2) 0.0416(8) Uani 1 1 d
C6 C 0.8412(10) 0.1450(7) 0.3870(2) 0.0557(10) Uani 1 1 d
H6A H 0.982(9) 0.032(5) 0.412(2) 0.063(11) Uiso 1 1 d
C7 C 0.8199(10) 0.3036(7) 0.4273(2) 0.0616(12) Uani 1 1 d
H7A H 0.918(9) 0.310(5) 0.481(2) 0.075(12) Uiso 1 1 d
C8 C 0.6549(10) 0.4787(7) 0.3879(2) 0.0586(11) Uani 1 1 d
H8A H 0.629(10) 0.594(6) 0.415(2) 0.090(14) Uiso 1 1 d
C9 C 0.5152(9) 0.4917(5) 0.3087(2) 0.0452(9) Uani 1 1 d
H9A H 0.417(7) 0.605(4) 0.2834(18) 0.033(9) Uiso 1 1 d
C10 C 0.5303(7) 0.3306(5) 0.26420(19) 0.0366(8) Uani 1 1 d
C11 C 0.3855(7) 0.3385(4) 0.18177(19) 0.0318(7) Uani 1 1 d
S1 S 0.2290(2) 0.20326(11) 0.03832(5) 0.0414(3) Uani 1 1 d
S2 S 0.1789(2) 0.55073(11) 0.12536(5) 0.0387(3) Uani 1 1 d

loop_
_atom_site_aniso_label
_atom_site_aniso_U_11
_atom_site_aniso_U_22
_atom_site_aniso_U_33
_atom_site_aniso_U_23
_atom_site_aniso_U_13
_atom_site_aniso_U_12
C1 0.0272(16) 0.0381(18) 0.0297(17) -0.0091(13) 0.0004(12) -0.0081(13)
C2 0.0309(17) 0.0380(18) 0.0294(17) -0.0027(14) 0.0010(13) -0.0098(14)
C3 0.043(2) 0.036(2) 0.052(2) -0.0035(18) 0.0010(17) -0.0082(17)
C4 0.049(2) 0.045(2) 0.048(2) 0.0088(19) -0.0068(17) -0.0083(18)
C5 0.0355(19) 0.055(2) 0.0342(19) 0.0033(17) -0.0024(14) -0.0122(17)
C6 0.052(2) 0.071(3) 0.041(2) 0.008(2) -0.0133(18) -0.011(2)
C7 0.063(3) 0.089(3) 0.037(2) -0.002(2) -0.0156(19) -0.027(2)
C8 0.067(3) 0.075(3) 0.041(2) -0.010(2) -0.0064(19) -0.027(2)
C9 0.046(2) 0.050(2) 0.041(2) -0.0078(19) -0.0039(16) -0.0120(18)
C10 0.0320(18) 0.048(2) 0.0319(18) -0.0037(16) -0.0006(14) -0.0125(15)
C11 0.0269(16) 0.0380(17) 0.0311(17) -0.0036(14) 0.0016(12) -0.0072(13)
S1 0.0462(5) 0.0400(5) 0.0383(5) -0.0089(4) -0.0075(4) -0.0043(4)
S2 0.0445(5) 0.0385(5) 0.0338(5) -0.0068(4) -0.0096(4) -0.0063(4)

loop_
_atom_type_symbol
_atom_type_description
_atom_type_scat_dispersion_real
_atom_type_scat_dispersion_imag
_atom_type_scat_source
C C 0.0033 0.0016 'International Tables Vol C Tables 4.2.6.8 and 6.1.1.4'
H H 0.0000 0.0000 'International Tables Vol C Tables 4.2.6.8 and 6.1.1.4'
S S 0.1246 0.1234 'International Tables Vol C Tables 4.2.6.8 and 6.1.1.4'

loop_
_geom_angle_atom_site_label_1
_geom_angle_atom_site_label_2
_geom_angle_atom_site_label_3
_geom_angle
_geom_angle_site_symmetry_1
C1 C1 S1 123.4(3) 2_565
C1 C1 S2 121.3(3) 2_565
S1 C1 S2 115.31(15) .
C11 C2 C3 120.8(3) .
C11 C2 S1 117.0(2) .
C3 C2 S1 122.2(2) .
C4 C3 C2 119.2(3) .
C3 C4 C5 121.4(3) .
C10 C5 C4 119.5(3) .
C10 C5 C6 118.5(3) .
C4 C5 C6 122.0(3) .
C7 C6 C5 120.9(4) .
C6 C7 C8 120.5(4) .
C9 C8 C7 120.1(4) .
C8 C9 C10 121.4(4) .
C5 C10 C11 118.4(3) .
C5 C10 C9 118.6(3) .
C11 C10 C9 123.0(3) .
C2 C11 C10 120.6(3) .
C2 C11 S2 116.8(2) .
C10 C11 S2 122.6(2) .
C1 S1 C2 95.63(13) .
C11 S2 C1 95.31(14) .

loop_
_geom_bond_atom_site_label_1
_geom_bond_atom_site_label_2
_geom_bond_distance
_geom_bond_site_symmetry_2
C1 C1 1.355(5) 2_565
C1 S1 1.743(3) .
C1 S2 1.758(3) .
C2 C11 1.376(4) .
C2 C3 1.409(4) .
C2 S1 1.748(3) .
C3 C4 1.362(5) .
C4 C5 1.411(5) .
C5 C10 1.411(4) .
C5 C6 1.420(4) .
C6 C7 1.356(5) .
C7 C8 1.396(6) .
C8 C9 1.353(5) .
C9 C10 1.412(4) .
C10 C11 1.412(4) .
C11 S2 1.751(3) .

loop_
_geom_torsion_atom_site_label_1
_geom_torsion_atom_site_label_2
_geom_torsion_atom_site_label_3
_geom_torsion_atom_site_label_4
_geom_torsion
_geom_torsion_site_symmetry_1
C11 C2 C3 C4 0.5(5) .
S1 C2 C3 C4 179.4(2) .
C2 C3 C4 C5 -0.9(5) .
C3 C4 C5 C10 0.4(5) .
C3 C4 C5 C6 -179.2(3) .
C10 C5 C6 C7 0.6(5) .
C4 C5 C6 C7 -179.8(3) .
C5 C6 C7 C8 -0.3(6) .
C6 C7 C8 C9 -0.2(6) .
C7 C8 C9 C10 0.3(5) .
C4 C5 C10 C11 0.4(4) .
C6 C5 C10 C11 180.0(3) .
C4 C5 C10 C9 180.0(3) .
C6 C5 C10 C9 -0.4(5) .
C8 C9 C10 C5 0.0(5) .
C8 C9 C10 C11 179.6(3) .
C3 C2 C11 C10 0.3(4) .
S1 C2 C11 C10 -178.7(2) .
C3 C2 C11 S2 178.8(2) .
S1 C2 C11 S2 -0.2(3) .
C5 C10 C11 C2 -0.7(4) .
C9 C10 C11 C2 179.7(3) .
C5 C10 C11 S2 -179.2(2) .
C9 C10 C11 S2 1.3(4) .
C1 C1 S1 C2 -179.1(3) 2_565
S2 C1 S1 C2 0.36(18) .
C11 C2 S1 C1 -0.1(2) .
C3 C2 S1 C1 -179.1(3) .
C2 C11 S2 C1 0.3(2) .
C10 C11 S2 C1 178.9(2) .
C1 C1 S2 C11 179.0(3) 2_565
S1 C1 S2 C11 -0.43(18) .
